data_2023512
loop_
_publ_author_name
'Guseinov, Firudin I.'
'H\"okelek, Tuncer'
'Afanaseva, Ksenia A.'
'Shuvalova, Elena V.'
'Glukhov, Lev M.'
'Samigullina, Aida I.'
'Belay, Alebel N.'

_publ_section_title
;
 Syntheses and structures of
 1-[2,2-dichloro-1-hydroxy-3-(4-methylphenyl)-3-oxopropyl]urea and
 1-[2,2-dichloro-3-(4-fluorophenyl)-1-hydroxy-3-oxopropyl]urea
;
_journal_coeditor_code HB8127
_journal_issue 6
_journal_name_full 'Acta Crystallographica Section E Crystallographic Communications'
_journal_paper_doi 10.1107/S2056989025004359
_journal_volume 81
_journal_year 2025
_chemical_formula_iupac 'C10 H9 Cl2 F N2 O3'
_chemical_formula_moiety 'C10 H9 Cl2 F N2 O3'
_chemical_formula_sum 'C10 H9 Cl2 F N2 O3'
_chemical_formula_weight 295.09
_chemical_name_systematic
;
1-[2,2-Dichloro-1-hydroxy-3-(4-methylphenyl)-3-oxopropyl]urea
;
_space_group_crystal_system monoclinic
_space_group_IT_number 14
_space_group_name_Hall '-P 2ybc'
_space_group_name_H-M_alt 'P 1 21/c 1'
_atom_sites_solution_hydrogens mixed
_atom_sites_solution_primary dual
_atom_sites_solution_secondary difmap
_audit_creation_method
;
Olex2 1.3
(compiled 2019.09.11 svn.r3662 for OlexSys, GUI svn.r5938)
;
_cell_angle_alpha 90
_cell_angle_beta 104.6220(10)
_cell_angle_gamma 90
_cell_formula_units_Z 4
_cell_length_a 15.61360(10)
_cell_length_b 7.22140(10)
_cell_length_c 10.79290(10)
_cell_measurement_reflns_used 10775
_cell_measurement_temperature 99.98(10)
_cell_measurement_theta_max 80.4840
_cell_measurement_theta_min 2.9270
_cell_volume 1177.51(2)
_computing_cell_refinement
;
CrysAlisPro 1.171.43.143a (Rigaku OD, 2024)
;
_computing_data_collection 'CrysAlisPro system (CCD 43.143a 64-bit (release 25-10-2024))'
_computing_data_reduction
;
CrysAlisPro 1.171.43.143a (Rigaku OD, 2024)
;
_computing_molecular_graphics
;
Olex2 1.3 (Dolomanov et al., 2009)
;
_computing_publication_material
;
Olex2 1.3 (Dolomanov et al., 2009)
;
_computing_structure_refinement
;
<i>SHELXL2018/3</i> (Sheldrick, 2015b)
;
_computing_structure_solution
;
<i>SHELXT2014/5</i> (Sheldrick, 2015a)
;
_diffrn_ambient_temperature 99.98(10)
_diffrn_detector 'Hybrid Pixel Array Detector'
_diffrn_detector_area_resol_mean 10.0000
_diffrn_measured_fraction_theta_full 1.000
_diffrn_measured_fraction_theta_max 0.993
_diffrn_measurement_device 'four-circle diffractometer'
_diffrn_measurement_device_type 'XtaLAB Synergy, Dualflex, HyPix'
_diffrn_measurement_method '\w scans'
_diffrn_radiation_monochromator mirror
_diffrn_radiation_probe x-ray
_diffrn_radiation_type 'Cu K\a'
_diffrn_radiation_wavelength 1.54184
_diffrn_reflns_av_R_equivalents 0.0352
_diffrn_reflns_av_unetI/netI 0.0240
_diffrn_reflns_limit_h_max 19
_diffrn_reflns_limit_h_min -19
_diffrn_reflns_limit_k_max 9
_diffrn_reflns_limit_k_min -9
_diffrn_reflns_limit_l_max 13
_diffrn_reflns_limit_l_min -10
_diffrn_reflns_number 16149
_diffrn_reflns_theta_full 67.684
_diffrn_reflns_theta_max 80.743
_diffrn_reflns_theta_min 2.925
_diffrn_source 'micro-focus sealed X-ray tube'
_exptl_absorpt_coefficient_mu 5.143
_exptl_absorpt_correction_T_max 1.000
_exptl_absorpt_correction_T_min 0.408
_exptl_absorpt_correction_type gaussian
_exptl_absorpt_process_details
;
(CrysAlisPro; Rigaku OD, 2024)
;
_exptl_crystal_colour colorless
_exptl_crystal_density_diffrn 1.665
_exptl_crystal_density_method 'not measured'
_exptl_crystal_description prism
_exptl_crystal_F_000 600
_exptl_crystal_size_max 0.32
_exptl_crystal_size_mid 0.15
_exptl_crystal_size_min 0.05
_refine_diff_density_max 0.401
_refine_diff_density_min -0.307
_refine_ls_extinction_method none
_refine_ls_goodness_of_fit_ref 1.061
_refine_ls_hydrogen_treatment mixed
_refine_ls_matrix_type full
_refine_ls_number_parameters 179
_refine_ls_number_reflns 2562
_refine_ls_number_restraints 0
_refine_ls_restrained_S_all 1.061
_refine_ls_R_factor_all 0.0321
_refine_ls_R_factor_gt 0.0314
_refine_ls_shift/su_max 0.000
_refine_ls_shift/su_mean 0.000
_refine_ls_structure_factor_coef Fsqd
_refine_ls_weighting_details 'w=1/[\s^2^(Fo^2^)+(0.0418P)^2^+0.7639P] where P=(Fo^2^+2Fc^2^)/3'
_refine_ls_weighting_scheme calc
_refine_ls_wR_factor_gt 0.0810
_refine_ls_wR_factor_ref 0.0815
_reflns_number_gt 2494
_reflns_number_total 2562
_reflns_threshold_expression 'I > 2\s(I)'
_cod_data_source_file hb8127.cif
_cod_data_source_block I
_cod_database_code 2023512
_shelx_space_group_comment
;
The symmetry employed for this shelxl refinement is uniquely defined
by the following loop, which should always be used as a source of
symmetry information in preference to the above space-group names.
They are only intended as comments.
;
_shelx_estimated_absorpt_t_min 0.290
_shelx_estimated_absorpt_t_max 0.783

loop_
_space_group_symop_operation_xyz
'x, y, z'
'-x, y+1/2, -z+1/2'
'-x, -y, -z'
'x, -y-1/2, z-1/2'

loop_
_atom_site_type_symbol
_atom_site_label
_atom_site_fract_x
_atom_site_fract_y
_atom_site_fract_z
_atom_site_U_iso_or_equiv
_atom_site_adp_type
_atom_site_calc_flag
_atom_site_occupancy
_atom_site_disorder_assembly
_atom_site_disorder_group
Cl Cl1 0.75812(2) 0.64065(5) 0.20981(3) 0.02166(11) Uani d 1 . .
Cl Cl2 0.71108(2) 0.90786(5) 0.38664(3) 0.02237(11) Uani d 1 . .
F F1 0.45932(7) 0.18867(16) 0.44559(10) 0.0321(2) Uani d 1 . .
O O2 0.91429(7) 1.16468(16) 0.49959(11) 0.0231(2) Uani d 1 . .
O O4 0.93636(8) 0.66517(16) 0.38219(11) 0.0216(2) Uani d 1 . .
H H4 0.9848(18) 0.692(4) 0.417(2) 0.038(7) Uiso d 1 . .
O O6 0.83823(7) 0.53628(16) 0.55147(10) 0.0220(2) Uani d 1 . .
N N1 0.91321(10) 1.2742(2) 0.30188(16) 0.0279(3) Uani d 1 . .
H H1A 0.9206(17) 1.389(4) 0.334(2) 0.040(7) Uiso d 1 . .
H H1B 0.9071(15) 1.259(4) 0.221(2) 0.032(6) Uiso d 1 . .
N N3 0.88523(9) 0.96745(19) 0.32966(13) 0.0222(3) Uani d 1 . .
H H3 0.8796(15) 0.958(4) 0.248(2) 0.035(6) Uiso d 1 . .
C C2 0.90498(10) 1.1385(2) 0.38332(16) 0.0204(3) Uani d 1 . .
C C4 0.87990(10) 0.8058(2) 0.40405(14) 0.0195(3) Uani d 1 . .
H H4A 0.896975 0.839528 0.496915 0.023 Uiso calc 1 . .
C C5 0.78496(10) 0.7248(2) 0.37028(13) 0.0185(3) Uani d 1 . .
C C6 0.77450(10) 0.5688(2) 0.46381(14) 0.0178(3) Uani d 1 . .
C C7 0.68898(10) 0.4691(2) 0.45000(14) 0.0187(3) Uani d 1 . .
C C8 0.61114(10) 0.5077(2) 0.35608(15) 0.0220(3) Uani d 1 . .
H H8 0.611405 0.600113 0.293538 0.026 Uiso calc 1 . .
C C9 0.53355(11) 0.4121(2) 0.35358(16) 0.0239(3) Uani d 1 . .
H H9 0.480694 0.437166 0.289650 0.029 Uiso calc 1 . .
C C10 0.53522(11) 0.2797(2) 0.44634(16) 0.0238(3) Uani d 1 . .
C C11 0.61052(11) 0.2368(2) 0.54016(16) 0.0261(3) Uani d 1 . .
H H11 0.609462 0.144287 0.602320 0.031 Uiso calc 1 . .
C C12 0.68768(11) 0.3321(2) 0.54142(15) 0.0228(3) Uani d 1 . .
H H12 0.740343 0.304306 0.605008 0.027 Uiso calc 1 . .

loop_
_atom_site_aniso_label
_atom_site_aniso_U_11
_atom_site_aniso_U_22
_atom_site_aniso_U_33
_atom_site_aniso_U_12
_atom_site_aniso_U_13
_atom_site_aniso_U_23
Cl1 0.02614(19) 0.0226(2) 0.01572(18) -0.00771(14) 0.00426(13) -0.00293(12)
Cl2 0.02389(19) 0.01773(19) 0.0245(2) 0.00268(13) 0.00429(14) 0.00032(13)
F1 0.0255(5) 0.0325(6) 0.0395(6) -0.0097(4) 0.0100(4) 0.0007(5)
O2 0.0221(5) 0.0199(6) 0.0272(6) -0.0036(4) 0.0059(4) -0.0061(4)
O4 0.0204(5) 0.0172(5) 0.0271(6) -0.0031(4) 0.0057(4) -0.0057(4)
O6 0.0226(5) 0.0229(6) 0.0188(5) 0.0006(4) 0.0023(4) 0.0011(4)
N1 0.0359(8) 0.0167(7) 0.0321(8) -0.0040(6) 0.0103(6) -0.0020(6)
N3 0.0285(7) 0.0174(7) 0.0200(6) -0.0056(5) 0.0046(5) -0.0023(5)
C2 0.0147(6) 0.0177(7) 0.0281(8) -0.0015(5) 0.0041(6) -0.0038(6)
C4 0.0219(7) 0.0151(7) 0.0210(7) -0.0024(6) 0.0043(5) -0.0024(6)
C5 0.0214(7) 0.0158(7) 0.0171(6) -0.0011(6) 0.0029(5) -0.0017(5)
C6 0.0215(7) 0.0160(7) 0.0164(7) 0.0001(5) 0.0057(5) -0.0024(5)
C7 0.0218(7) 0.0165(7) 0.0186(7) -0.0008(6) 0.0063(5) -0.0019(5)
C8 0.0239(7) 0.0211(7) 0.0204(7) -0.0011(6) 0.0045(6) 0.0014(6)
C9 0.0219(7) 0.0254(8) 0.0237(7) -0.0007(6) 0.0042(6) -0.0014(6)
C10 0.0236(7) 0.0207(8) 0.0285(8) -0.0058(6) 0.0093(6) -0.0045(6)
C11 0.0297(8) 0.0227(8) 0.0269(8) -0.0032(7) 0.0088(6) 0.0052(6)
C12 0.0233(7) 0.0210(8) 0.0231(7) -0.0001(6) 0.0040(6) 0.0028(6)

loop_
_atom_type_symbol
_atom_type_description
_atom_type_scat_dispersion_real
_atom_type_scat_dispersion_imag
_atom_type_scat_source
C C 0.0181 0.0091 'International Tables Vol C Tables 4.2.6.8 and 6.1.1.4'
H H 0.0000 0.0000 'International Tables Vol C Tables 4.2.6.8 and 6.1.1.4'
Cl Cl 0.3639 0.7018 'International Tables Vol C Tables 4.2.6.8 and 6.1.1.4'
F F 0.0727 0.0534 'International Tables Vol C Tables 4.2.6.8 and 6.1.1.4'
N N 0.0311 0.0180 'International Tables Vol C Tables 4.2.6.8 and 6.1.1.4'
O O 0.0492 0.0322 'International Tables Vol C Tables 4.2.6.8 and 6.1.1.4'

loop_
_exptl_crystal_face_index_h
_exptl_crystal_face_index_k
_exptl_crystal_face_index_l
_exptl_crystal_face_perp_dist
1 1 0 0.0647
0 -1 -1 0.0935
1 0 0 0.0247
-1 0 0 0.0285
0 1 0 0.0724
0 -1 0 0.0781
0 -2 1 0.0940
-1 2 2 0.0745
1 0 -2 0.1266

loop_
_geom_angle_atom_site_label_1
_geom_angle_atom_site_label_2
_geom_angle_atom_site_label_3
_geom_angle_site_symmetry_1
_geom_angle_site_symmetry_3
_geom_angle
_geom_angle_publ_flag
C4 O4 H4 . . 108.1(19) ?
H1A N1 H1B . . 119(2) ?
C2 N1 H1A . . 116.4(17) ?
C2 N1 H1B . . 124.6(17) ?
C2 N3 H3 . . 117.2(17) ?
C2 N3 C4 . . 122.60(14) ?
C4 N3 H3 . . 120.1(17) ?
O2 C2 N1 . . 122.99(15) n
O2 C2 N3 . . 121.50(15) n
N1 C2 N3 . . 115.50(15) ?
O4 C4 N3 . . 111.59(13) n
O4 C4 H4A . . 109.0 ?
O4 C4 C5 . . 106.95(12) ?
N3 C4 H4A . . 109.0 ?
N3 C4 C5 . . 111.33(13) n
C5 C4 H4A . . 109.0 ?
Cl1 C5 Cl2 . . 110.35(8) n
C4 C5 Cl1 . . 109.49(10) ?
C4 C5 Cl2 . . 107.43(10) ?
C6 C5 Cl1 . . 110.36(10) ?
C6 C5 Cl2 . . 107.22(10) ?
C6 C5 C4 . . 111.93(12) n
O6 C6 C5 . . 116.71(13) ?
O6 C6 C7 . . 121.55(14) ?
C7 C6 C5 . . 121.69(13) ?
C8 C7 C6 . . 124.60(14) ?
C8 C7 C12 . . 119.10(14) ?
C12 C7 C6 . . 116.26(14) ?
C7 C8 H8 . . 119.7 ?
C9 C8 C7 . . 120.56(15) ?
C9 C8 H8 . . 119.7 ?
C8 C9 H9 . . 120.9 ?
C10 C9 C8 . . 118.28(15) ?
C10 C9 H9 . . 120.9 ?
F1 C10 C9 . . 118.43(15) ?
F1 C10 C11 . . 118.56(15) ?
C11 C10 C9 . . 123.01(15) ?
C10 C11 H11 . . 120.9 ?
C10 C11 C12 . . 118.29(15) ?
C12 C11 H11 . . 120.9 ?
C7 C12 H12 . . 119.6 ?
C11 C12 C7 . . 120.75(15) ?
C11 C12 H12 . . 119.6 ?

loop_
_geom_bond_atom_site_label_1
_geom_bond_atom_site_label_2
_geom_bond_site_symmetry_2
_geom_bond_distance
_geom_bond_publ_flag
Cl1 C5 . 1.7826(14) ?
Cl2 C5 . 1.7923(16) ?
F1 C10 . 1.3534(18) ?
O2 C2 . 1.241(2) ?
O4 H4 . 0.78(3) ?
O4 C4 . 1.4032(19) ?
O6 C6 . 1.2103(19) ?
N1 H1A . 0.90(3) ?
N1 H1B . 0.86(2) ?
N1 C2 . 1.344(2) ?
N3 H3 . 0.87(2) ?
N3 C2 . 1.366(2) ?
N3 C4 . 1.431(2) ?
C4 H4A . 1.0000 ?
C4 C5 . 1.549(2) ?
C5 C6 . 1.549(2) ?
C6 C7 . 1.491(2) ?
C7 C8 . 1.400(2) ?
C7 C12 . 1.401(2) ?
C8 H8 . 0.9500 ?
C8 C9 . 1.389(2) ?
C9 H9 . 0.9500 ?
C9 C10 . 1.380(2) ?
C10 C11 . 1.379(2) ?
C11 H11 . 0.9500 ?
C11 C12 . 1.385(2) ?
C12 H12 . 0.9500 ?

loop_
_geom_hbond_atom_site_label_D
_geom_hbond_atom_site_label_H
_geom_hbond_atom_site_label_A
_geom_hbond_site_symmetry_A
_geom_hbond_distance_DH
_geom_hbond_distance_HA
_geom_hbond_distance_DA
_geom_hbond_angle_DHA
_geom_hbond_publ_flag
N1 H1A O4 1_565 0.90(3) 2.06(3) 2.9488(19) 172(2) yes
N1 H1B O2 4_585 0.86(2) 2.48(2) 3.297(2) 158(2) yes
N3 H3 O6 4_575 0.87(2) 2.06(2) 2.9055(18) 167(2) yes
O4 H4 O2 3_776 0.78(3) 1.91(3) 2.6596(16) 161(3) yes

loop_
_geom_torsion_atom_site_label_1
_geom_torsion_atom_site_label_2
_geom_torsion_atom_site_label_3
_geom_torsion_atom_site_label_4
_geom_torsion_site_symmetry_1
_geom_torsion_site_symmetry_2
_geom_torsion_site_symmetry_3
_geom_torsion_site_symmetry_4
_geom_torsion
_geom_torsion_publ_flag
Cl1 C5 C6 O6 . . . . 125.15(13) ?
Cl1 C5 C6 C7 . . . . -57.44(16) ?
Cl2 C5 C6 O6 . . . . -114.62(13) ?
Cl2 C5 C6 C7 . . . . 62.78(15) ?
F1 C10 C11 C12 . . . . -179.17(15) ?
O4 C4 C5 Cl1 . . . . -56.04(14) ?
O4 C4 C5 Cl2 . . . . -175.90(10) ?
O4 C4 C5 C6 . . . . 66.65(15) ?
O6 C6 C7 C8 . . . . 175.69(15) ?
O6 C6 C7 C12 . . . . -2.1(2) ?
N3 C4 C5 Cl1 . . . . 66.10(14) ?
N3 C4 C5 Cl2 . . . . -53.75(14) ?
N3 C4 C5 C6 . . . . -171.20(12) ?
C2 N3 C4 O4 . . . . -124.46(15) ?
C2 N3 C4 C5 . . . . 116.12(15) ?
C4 N3 C2 O2 . . . . -4.3(2) ?
C4 N3 C2 N1 . . . . 175.81(14) ?
C4 C5 C6 O6 . . . . 2.95(19) ?
C4 C5 C6 C7 . . . . -179.65(13) ?
C5 C6 C7 C8 . . . . -1.6(2) ?
C5 C6 C7 C12 . . . . -179.34(13) ?
C6 C7 C8 C9 . . . . -177.53(15) ?
C6 C7 C12 C11 . . . . 177.33(15) ?
C7 C8 C9 C10 . . . . 0.5(2) ?
C8 C7 C12 C11 . . . . -0.5(2) ?
C8 C9 C10 F1 . . . . 178.80(15) ?
C8 C9 C10 C11 . . . . -0.8(3) ?
C9 C10 C11 C12 . . . . 0.4(3) ?
C10 C11 C12 C7 . . . . 0.3(3) ?
C12 C7 C8 C9 . . . . 0.2(2) ?
